data_7026744
loop_
_publ_author_name
'Schmitt, Wolfgang'
'Zhang, Lei'
'Anson, Christopher E.'
'Powell, Annie K.'

_publ_section_title
;
 Aggregation of dinuclear {Fe2hpdta} units to form polynuclear
 oxy/hydroxy-bridged Fe(III) coordination complexes.
;
_journal_issue 42
_journal_name_full 'Dalton transactions (Cambridge, England : 2003)'
_journal_page_first 10279
_journal_page_last 10285
_journal_paper_doi 10.1039/c0dt00655f
_journal_volume 39
_journal_year 2010
_chemical_formula_sum 'C45 H82 Fe5 N7 O34'
_chemical_formula_weight 1544.43
_chemical_name_systematic
;
?
;
_space_group_IT_number 2
_symmetry_space_group_name_Hall '-P 1'
_symmetry_space_group_name_H-M 'P -1'
_atom_sites_solution_hydrogens geom
_atom_sites_solution_primary direct
_atom_sites_solution_secondary difmap
_audit_creation_method SHELXL-97
_cell_angle_alpha 75.873(8)
_cell_angle_beta 70.197(8)
_cell_angle_gamma 78.956(8)
_cell_formula_units_Z 2
_cell_length_a 12.8196(9)
_cell_length_b 15.1458(10)
_cell_length_c 18.8635(13)
_cell_measurement_temperature 293(2)
_cell_volume 3317.9(4)
_computing_structure_refinement 'SHELXL-97 (Sheldrick, 1997)'
_computing_structure_solution 'SHELXS-97 (Sheldrick, 1990)'
_diffrn_ambient_temperature 293(2)
_diffrn_measured_fraction_theta_full 0.941
_diffrn_measured_fraction_theta_max 0.941
_diffrn_radiation_monochromator graphite
_diffrn_radiation_source 'fine-focus sealed tube'
_diffrn_radiation_type MoK\a
_diffrn_radiation_wavelength 0.71073
_diffrn_reflns_av_R_equivalents 0.0705
_diffrn_reflns_av_sigmaI/netI 0.1251
_diffrn_reflns_limit_h_max 15
_diffrn_reflns_limit_h_min -15
_diffrn_reflns_limit_k_max 18
_diffrn_reflns_limit_k_min -18
_diffrn_reflns_limit_l_max 22
_diffrn_reflns_limit_l_min -22
_diffrn_reflns_number 21141
_diffrn_reflns_theta_full 25.00
_diffrn_reflns_theta_max 25.00
_diffrn_reflns_theta_min 2.07
_exptl_absorpt_coefficient_mu 1.161
_exptl_absorpt_correction_T_max 0.793
_exptl_absorpt_correction_T_min 0.793
_exptl_absorpt_correction_type empirical
_exptl_crystal_density_diffrn 1.546
_exptl_crystal_density_method 'not measured'
_exptl_crystal_F_000 1606
_exptl_crystal_size_max 0.2
_exptl_crystal_size_mid 0.2
_exptl_crystal_size_min 0.2
_refine_diff_density_max 1.757
_refine_diff_density_min -2.158
_refine_diff_density_rms 0.143
_refine_ls_extinction_method none
_refine_ls_goodness_of_fit_ref 1.016
_refine_ls_hydrogen_treatment constr
_refine_ls_matrix_type full
_refine_ls_number_parameters 810
_refine_ls_number_reflns 10997
_refine_ls_number_restraints 1791
_refine_ls_restrained_S_all 1.067
_refine_ls_R_factor_all 0.1136
_refine_ls_R_factor_gt 0.0681
_refine_ls_shift/su_max 0.013
_refine_ls_shift/su_mean 0.000
_refine_ls_structure_factor_coef Fsqd
_refine_ls_weighting_details 'calc w=1/[\s^2^(Fo^2^)+(0.0818P)^2^+0.2000P] where P=(Fo^2^+2Fc^2^)/3'
_refine_ls_weighting_scheme calc
_refine_ls_wR_factor_gt 0.1634
_refine_ls_wR_factor_ref 0.1775
_reflns_number_gt 6443
_reflns_number_total 10997
_reflns_threshold_expression >2sigma(I)
_cod_data_source_file c0dt00655f.txt
_cod_data_source_block 1
_cod_original_sg_symbol_H-M p-1
_cod_database_code 7026744

loop_
_symmetry_equiv_pos_as_xyz
'x, y, z'
'-x, -y, -z'

loop_
_atom_site_label
_atom_site_type_symbol
_atom_site_fract_x
_atom_site_fract_y
_atom_site_fract_z
_atom_site_U_iso_or_equiv
_atom_site_adp_type
_atom_site_occupancy
_atom_site_symmetry_multiplicity
_atom_site_calc_flag
_atom_site_refinement_flags
Fe1 Fe 0.34541(9) 0.41181(7) 0.36555(5) 0.0186(2) Uani 1 1 d .
Fe2 Fe 0.20938(9) 0.22638(7) 0.37943(5) 0.0196(2) Uani 1 1 d .
Fe3 Fe 0.47518(9) 0.19114(7) 0.39288(5) 0.0198(2) Uani 1 1 d .
Fe4 Fe 0.39484(9) 0.27414(7) 0.23171(5) 0.0193(2) Uani 1 1 d .
Fe5 Fe 0.57236(9) 0.14126(8) 0.13190(6) 0.0232(3) Uani 1 1 d .
O1 O 0.3777(4) 0.2065(4) 0.3355(3) 0.0256(9) Uani 1 1 d U
O1W O 0.0301(5) 0.3478(5) 0.0636(4) 0.0462(13) Uani 1 1 d U
O2 O 0.2429(5) 0.3182(4) 0.4245(3) 0.0272(9) Uani 1 1 d U
O2W O 0.1224(6) 0.5271(5) 0.0041(4) 0.0629(16) Uani 1 1 d U
O3 O 0.4266(5) 0.5179(4) 0.3504(3) 0.0282(10) Uani 1 1 d U
O3W O 0.0747(9) 0.7381(7) 0.7853(5) 0.091(2) Uani 1 1 d U
O4 O 0.4824(5) 0.6061(4) 0.4064(3) 0.0352(12) Uani 1 1 d U
O4W O -0.0175(8) -0.1109(6) 0.7043(5) 0.0788(19) Uani 1 1 d U
O5 O 0.2160(5) 0.4966(4) 0.3382(3) 0.0307(10) Uani 1 1 d U
O5W O 0.2353(7) 0.2351(6) 0.7070(4) 0.0706(15) Uani 1 1 d U
O6 O 0.0569(6) 0.5844(5) 0.3811(3) 0.0477(15) Uani 1 1 d U
O6W O 1.1870(8) 0.2007(7) 0.0189(5) 0.088(2) Uani 1 1 d U
O7 O 0.1867(5) 0.0986(4) 0.3873(3) 0.0327(10) Uani 1 1 d U
O7W O 1.1731(9) 0.0158(8) 0.0808(6) 0.107(2) Uani 1 1 d U
O8 O 0.1629(5) -0.0407(4) 0.4585(3) 0.0345(12) Uani 1 1 d U
O9 O 0.0507(5) 0.2848(4) 0.3891(3) 0.0345(10) Uani 1 1 d U
O10 O -0.1283(5) 0.2955(4) 0.4563(3) 0.0341(12) Uani 1 1 d U
O11 O 0.4661(5) 0.3225(4) 0.3982(3) 0.0269(9) Uani 1 1 d U
O12 O 0.4108(5) 0.1173(4) 0.4868(3) 0.0312(10) Uani 1 1 d U
O13 O 0.6074(5) 0.1291(4) 0.3239(3) 0.0326(10) Uani 1 1 d U
O14 O 0.4056(5) 0.3916(4) 0.2604(3) 0.0273(9) Uani 1 1 d U
O15 O 0.2306(5) 0.2760(4) 0.2713(3) 0.0283(10) Uani 1 1 d U
O16 O 0.3484(5) 0.5081(4) -0.0162(3) 0.0385(13) Uani 1 1 d U
H16A H 0.2813 0.5189 -0.0110 0.058 Uiso 1 1 calc R
O17 O 0.5547(5) 0.2541(4) 0.1745(3) 0.0308(10) Uani 1 1 d U
O18 O 0.5787(5) 0.1626(4) 0.0269(3) 0.0365(11) Uani 1 1 d U
O19 O 1.0303(10) 0.0810(9) 0.0011(7) 0.128(3) Uani 1 1 d U
O20 O 0.4105(5) 0.1718(4) 0.1776(3) 0.0296(10) Uani 1 1 d U
O21 O 0.6389(5) 0.0668(4) 0.2107(3) 0.0328(10) Uani 1 1 d U
O22 O 0.5860(6) -0.1784(5) 0.0318(4) 0.0477(16) Uani 1 1 d U
H22A H 0.5428 -0.1776 0.0080 0.072 Uiso 1 1 calc R
O41 O 0.0313(7) 0.3380(6) 0.7298(4) 0.0687(18) Uani 1 1 d U
H41A H -0.0017 0.3662 0.6992 0.103 Uiso 1 1 calc R
O42 O 0.3945(8) 0.3120(6) 0.7353(5) 0.075(2) Uani 1 1 d U
H42A H 0.3382 0.2946 0.7345 0.113 Uiso 1 1 calc R
O43 O 0.1657(7) 0.6225(7) 0.6782(5) 0.076(2) Uani 1 1 d U
O51 O 0.2373(6) -0.1150(5) 0.3282(3) 0.0495(15) Uani 1 1 d U
H51A H 0.1923 -0.1154 0.3062 0.074 Uiso 1 1 calc R
N1 N 0.2633(5) 0.4636(4) 0.4739(3) 0.0229(14) Uani 1 1 d .
N2 N 0.1197(5) 0.1791(4) 0.5065(3) 0.0229(14) Uani 1 1 d .
N3 N 0.6096(6) 0.1821(4) 0.4470(3) 0.0248(14) Uani 1 1 d .
N4 N 0.3410(5) 0.3798(4) 0.1387(3) 0.0239(14) Uani 1 1 d .
N5 N 0.7404(6) 0.1920(5) 0.0739(4) 0.0342(14) Uani 1 1 d U
N6 N 0.5089(6) 0.0036(5) 0.1519(3) 0.0289(15) Uani 1 1 d .
N41 N 0.1638(9) 0.4029(9) 0.7972(5) 0.073(3) Uani 1 1 d .
C1 C 0.1713(6) 0.3281(5) 0.5009(4) 0.0220(16) Uani 1 1 d .
H1A H 0.0986 0.3614 0.4987 0.026 Uiso 1 1 calc R
C2 C 0.2281(7) 0.3805(5) 0.5334(4) 0.0243(16) Uani 1 1 d .
H2A H 0.1769 0.3983 0.5803 0.029 Uiso 1 1 calc R
H2B H 0.2926 0.3426 0.5451 0.029 Uiso 1 1 calc R
C3 C 0.3468(7) 0.5063(5) 0.4866(4) 0.0260(17) Uani 1 1 d .
H3A H 0.3902 0.4605 0.5146 0.031 Uiso 1 1 calc R
H3B H 0.3100 0.5531 0.5170 0.031 Uiso 1 1 calc R
C4 C 0.4237(7) 0.5492(5) 0.4094(4) 0.0234(16) Uani 1 1 d .
C5 C 0.1670(7) 0.5307(5) 0.4635(4) 0.0275(17) Uani 1 1 d .
H5A H 0.1805 0.5907 0.4656 0.033 Uiso 1 1 calc R
H5B H 0.1011 0.5143 0.5059 0.033 Uiso 1 1 calc R
C6 C 0.1436(7) 0.5368(6) 0.3886(4) 0.0286(18) Uani 1 1 d .
C7 C 0.1570(6) 0.2314(5) 0.5483(4) 0.0222(16) Uani 1 1 d .
H7A H 0.2273 0.2015 0.5562 0.027 Uiso 1 1 calc R
H7B H 0.1021 0.2342 0.5982 0.027 Uiso 1 1 calc R
C8 C 0.1536(7) 0.0806(5) 0.5213(4) 0.0255(17) Uani 1 1 d .
H8A H 0.0977 0.0513 0.5655 0.031 Uiso 1 1 calc R
H8B H 0.2237 0.0688 0.5329 0.031 Uiso 1 1 calc R
C9 C 0.1672(7) 0.0404(5) 0.4519(4) 0.0259(17) Uani 1 1 d .
C10 C -0.0012(6) 0.2004(5) 0.5162(4) 0.0256(17) Uani 1 1 d .
H10A H -0.0372 0.2263 0.5620 0.031 Uiso 1 1 calc R
H10B H -0.0318 0.1436 0.5243 0.031 Uiso 1 1 calc R
C11 C -0.0297(6) 0.2653(5) 0.4500(4) 0.0249(17) Uani 1 1 d .
C12 C 0.5990(7) 0.2726(5) 0.4664(5) 0.0284(18) Uani 1 1 d .
H12A H 0.6694 0.2830 0.4696 0.034 Uiso 1 1 calc R
H12B H 0.5425 0.2756 0.5156 0.034 Uiso 1 1 calc R
C13 C 0.5664(7) 0.3437(6) 0.4043(4) 0.0272(17) Uani 1 1 d .
H13A H 0.5542 0.4041 0.4168 0.033 Uiso 1 1 calc R
H13B H 0.6255 0.3437 0.3558 0.033 Uiso 1 1 calc R
C14 C 0.5810(7) 0.1082(6) 0.5150(4) 0.0283(18) Uani 1 1 d .
H14A H 0.6105 0.1163 0.5538 0.034 Uiso 1 1 calc R
H14B H 0.6141 0.0493 0.5009 0.034 Uiso 1 1 calc R
C15 C 0.4555(7) 0.1105(6) 0.5469(4) 0.0310(19) Uani 1 1 d .
H15A H 0.4364 0.0550 0.5847 0.037 Uiso 1 1 calc R
H15B H 0.4240 0.1625 0.5721 0.037 Uiso 1 1 calc R
C16 C 0.7186(7) 0.1597(6) 0.3918(5) 0.0305(18) Uani 1 1 d .
H16B H 0.7722 0.1305 0.4188 0.037 Uiso 1 1 calc R
H16C H 0.7457 0.2153 0.3576 0.037 Uiso 1 1 calc R
C17 C 0.7059(7) 0.0957(6) 0.3458(4) 0.0303(18) Uani 1 1 d .
H17A H 0.7705 0.0933 0.3005 0.036 Uiso 1 1 calc R
H17B H 0.7002 0.0343 0.3766 0.036 Uiso 1 1 calc R
C18 C 0.3330(7) 0.4710(5) 0.1577(4) 0.0277(17) Uani 1 1 d .
H18A H 0.2585 0.4868 0.1908 0.033 Uiso 1 1 calc R
H18B H 0.3470 0.5174 0.1110 0.033 Uiso 1 1 calc R
C19 C 0.4179(7) 0.4682(5) 0.1979(4) 0.0250(17) Uani 1 1 d .
H19A H 0.4927 0.4625 0.1622 0.030 Uiso 1 1 calc R
H19B H 0.4063 0.5245 0.2169 0.030 Uiso 1 1 calc R
C20 C 0.2299(7) 0.3571(6) 0.1476(4) 0.0331(19) Uani 1 1 d .
H20A H 0.2384 0.3041 0.1249 0.040 Uiso 1 1 calc R
H20B H 0.1908 0.4082 0.1206 0.040 Uiso 1 1 calc R
C21 C 0.1627(7) 0.3369(7) 0.2306(4) 0.036(2) Uani 1 1 d .
H21A H 0.1383 0.3932 0.2505 0.043 Uiso 1 1 calc R
H21B H 0.0972 0.3093 0.2365 0.043 Uiso 1 1 calc R
C22 C 0.4217(7) 0.3733(6) 0.0619(4) 0.0276(18) Uani 1 1 d .
H22B H 0.4487 0.3091 0.0612 0.033 Uiso 1 1 calc R
H22C H 0.4852 0.4038 0.0556 0.033 Uiso 1 1 calc R
C23 C 0.3803(8) 0.4131(6) -0.0074(4) 0.0331(19) Uani 1 1 d .
H23A H 0.4389 0.4001 -0.0533 0.040 Uiso 1 1 calc R
H23B H 0.3169 0.3831 -0.0020 0.040 Uiso 1 1 calc R
C24 C 0.7545(7) 0.2414(6) 0.1286(5) 0.0325(17) Uani 1 1 d U
H24A H 0.8146 0.2793 0.1024 0.039 Uiso 1 1 calc R
H24B H 0.7744 0.1973 0.1702 0.039 Uiso 1 1 calc R
C25 C 0.6481(6) 0.3007(6) 0.1609(4) 0.0275(16) Uani 1 1 d U
H25A H 0.6479 0.3145 0.2085 0.033 Uiso 1 1 calc R
H25B H 0.6433 0.3581 0.1248 0.033 Uiso 1 1 calc R
C26 C 0.7231(8) 0.2540(7) 0.0045(5) 0.0387(18) Uani 1 1 d U
H26A H 0.7943 0.2705 -0.0316 0.046 Uiso 1 1 calc R
H26B H 0.6765 0.3097 0.0178 0.046 Uiso 1 1 calc R
C27 C 0.6673(8) 0.2057(7) -0.0316(4) 0.038(2) Uani 1 1 d U
H27A H 0.6384 0.2497 -0.0694 0.046 Uiso 1 1 calc R
H27B H 0.7211 0.1602 -0.0574 0.046 Uiso 1 1 calc R
C28 C 0.8286(9) 0.1156(8) 0.0585(7) 0.056(2) Uani 1 1 d U
H28A H 0.8086 0.0785 0.0309 0.067 Uiso 1 1 calc R
H28B H 0.8330 0.0774 0.1071 0.067 Uiso 1 1 calc R
C29 C 0.9445(11) 0.1460(12) 0.0115(9) 0.097(4) Uani 1 1 d U
H29A H 0.9537 0.2075 -0.0087 0.116 Uiso 1 1 calc R
C30 C 0.3917(7) 0.0275(6) 0.1549(5) 0.034(2) Uani 1 1 d .
H30A H 0.3525 -0.0262 0.1790 0.041 Uiso 1 1 calc R
H30B H 0.3866 0.0474 0.1031 0.041 Uiso 1 1 calc R
C31 C 0.3367(8) 0.1047(6) 0.2008(5) 0.036(2) Uani 1 1 d .
H31A H 0.2667 0.1317 0.1910 0.043 Uiso 1 1 calc R
H31B H 0.3212 0.0801 0.2553 0.043 Uiso 1 1 calc R
C32 C 0.5257(9) -0.0469(6) 0.2262(4) 0.038(2) Uani 1 1 d .
H32A H 0.4655 -0.0265 0.2685 0.045 Uiso 1 1 calc R
H32B H 0.5253 -0.1121 0.2309 0.045 Uiso 1 1 calc R
C33 C 0.6332(8) -0.0299(6) 0.2292(5) 0.035(2) Uani 1 1 d .
H33A H 0.6397 -0.0548 0.2803 0.042 Uiso 1 1 calc R
H33B H 0.6942 -0.0600 0.1929 0.042 Uiso 1 1 calc R
C34 C 0.5712(7) -0.0488(5) 0.0890(4) 0.0300(18) Uani 1 1 d .
H34A H 0.6491 -0.0614 0.0869 0.036 Uiso 1 1 calc R
H34B H 0.5672 -0.0104 0.0404 0.036 Uiso 1 1 calc R
C35 C 0.5282(10) -0.1390(7) 0.0977(5) 0.051(3) Uani 1 1 d .
H35A H 0.5394 -0.1809 0.1431 0.061 Uiso 1 1 calc R
H35B H 0.4489 -0.1284 0.1039 0.061 Uiso 1 1 calc R
C41 C 0.0644(12) 0.3584(11) 0.8407(7) 0.078(4) Uani 1 1 d .
H41B H 0.0286 0.3829 0.8873 0.094 Uiso 1 1 calc R
H41C H 0.0867 0.2935 0.8558 0.094 Uiso 1 1 calc R
C42 C -0.0172(12) 0.3690(11) 0.8000(6) 0.078(4) Uani 1 1 d .
H42B H -0.0787 0.3344 0.8320 0.094 Uiso 1 1 calc R
H42C H -0.0470 0.4331 0.7900 0.094 Uiso 1 1 calc R
C43 C 0.2505(13) 0.3664(12) 0.8383(8) 0.093(5) Uani 1 1 d .
H43A H 0.2385 0.4024 0.8771 0.112 Uiso 1 1 calc R
H43B H 0.2392 0.3038 0.8647 0.112 Uiso 1 1 calc R
C44 C 0.3653(12) 0.3674(10) 0.7895(6) 0.072(4) Uani 1 1 d .
H44A H 0.3772 0.4299 0.7631 0.087 Uiso 1 1 calc R
H44B H 0.4142 0.3472 0.8214 0.087 Uiso 1 1 calc R
C45 C 0.1458(17) 0.4992(12) 0.7816(7) 0.105(6) Uani 1 1 d .
H45A H 0.1938 0.5234 0.8006 0.126 Uiso 1 1 calc R
H45B H 0.0689 0.5194 0.8081 0.126 Uiso 1 1 calc R
C46 C 0.1727(12) 0.5398(13) 0.6866(10) 0.106(7) Uani 1 1 d .
H46A H 0.2470 0.5154 0.6587 0.127 Uiso 1 1 calc R
H46B H 0.1189 0.5229 0.6679 0.127 Uiso 1 1 calc R
C51 C 0.2944(9) -0.2040(7) 0.3417(5) 0.046(2) Uani 1 1 d .
H51B H 0.2604 -0.2349 0.3939 0.056 Uiso 1 1 calc R
H51C H 0.3717 -0.1999 0.3356 0.056 Uiso 1 1 calc R
C52 C 0.2895(11) -0.2586(8) 0.2854(6) 0.062(3) Uani 1 1 d .
H52A H 0.3283 -0.3190 0.2948 0.093 Uiso 1 1 calc R
H52B H 0.3240 -0.2282 0.2339 0.093 Uiso 1 1 calc R
H52C H 0.2130 -0.2632 0.2920 0.093 Uiso 1 1 calc R
O52 O 0.0950(10) -0.0499(8) 0.2489(7) 0.111(3) Uani 1 1 d U
C53 C 0.037(3) -0.112(2) 0.2300(16) 0.179(10) Uiso 1 1 d D
C54 C -0.057(2) -0.079(2) 0.2107(15) 0.175(10) Uiso 1 1 d D

loop_
_atom_site_aniso_label
_atom_site_aniso_U_11
_atom_site_aniso_U_22
_atom_site_aniso_U_33
_atom_site_aniso_U_23
_atom_site_aniso_U_13
_atom_site_aniso_U_12
Fe1 0.0209(6) 0.0164(6) 0.0198(5) -0.0049(4) -0.0068(4) -0.0025(5)
Fe2 0.0224(6) 0.0178(6) 0.0198(5) -0.0025(4) -0.0075(4) -0.0045(5)
Fe3 0.0223(6) 0.0177(6) 0.0219(5) -0.0044(4) -0.0093(4) -0.0027(5)
Fe4 0.0228(6) 0.0176(6) 0.0189(5) -0.0038(4) -0.0077(4) -0.0025(5)
Fe5 0.0294(6) 0.0219(6) 0.0198(5) -0.0064(4) -0.0072(4) -0.0040(5)
O1 0.0313(19) 0.027(2) 0.0233(17) -0.0066(16) -0.0112(16) -0.0077(18)
O1W 0.041(2) 0.043(3) 0.054(2) -0.002(2) -0.018(2) -0.007(2)
O2 0.033(2) 0.027(2) 0.0271(18) -0.0070(16) -0.0118(16) -0.0085(18)
O2W 0.045(3) 0.056(3) 0.072(3) 0.013(3) -0.016(3) -0.006(3)
O3 0.035(2) 0.027(2) 0.0275(19) -0.0077(17) -0.0127(17) -0.0073(19)
O3W 0.088(5) 0.101(5) 0.087(5) -0.012(4) -0.031(4) -0.019(5)
O4 0.043(3) 0.033(3) 0.039(3) -0.011(2) -0.013(2) -0.018(3)
O4W 0.073(4) 0.072(4) 0.079(3) -0.005(3) -0.016(3) -0.006(3)
O5 0.033(2) 0.031(2) 0.0318(19) -0.0068(17) -0.0136(17) -0.0038(18)
O5W 0.066(3) 0.060(3) 0.072(3) -0.001(2) -0.014(2) -0.003(2)
O6 0.041(3) 0.051(3) 0.042(3) -0.007(2) -0.012(2) 0.012(3)
O6W 0.068(4) 0.077(4) 0.100(4) -0.008(3) -0.011(3) -0.004(4)
O7 0.041(2) 0.030(2) 0.0314(18) -0.0073(17) -0.0122(17) -0.0109(18)
O7W 0.093(4) 0.095(4) 0.105(4) -0.009(4) -0.009(4) 0.003(4)
O8 0.042(3) 0.026(3) 0.037(3) -0.004(2) -0.011(2) -0.010(2)
O9 0.034(2) 0.036(2) 0.0356(19) -0.0026(17) -0.0154(17) -0.0047(19)
O10 0.030(3) 0.037(3) 0.037(3) -0.007(2) -0.012(2) -0.004(2)
O11 0.033(2) 0.027(2) 0.0293(18) -0.0072(16) -0.0162(17) -0.0072(18)
O12 0.034(2) 0.032(2) 0.0321(19) -0.0040(17) -0.0145(17) -0.0083(19)
O13 0.036(2) 0.035(2) 0.0337(19) -0.0092(17) -0.0178(17) -0.0038(19)
O14 0.0318(19) 0.028(2) 0.0277(18) -0.0053(16) -0.0139(16) -0.0074(18)
O15 0.032(2) 0.030(2) 0.0267(18) -0.0037(16) -0.0135(16) -0.0066(18)
O16 0.042(3) 0.033(3) 0.039(3) 0.006(2) -0.019(2) -0.005(3)
O17 0.033(2) 0.031(2) 0.0329(18) -0.0080(16) -0.0125(16) -0.0090(18)
O18 0.043(2) 0.035(2) 0.036(2) -0.0073(18) -0.0146(18) -0.008(2)
O19 0.085(5) 0.105(6) 0.138(6) -0.011(5) 0.014(5) 0.016(5)
O20 0.034(2) 0.030(2) 0.0308(18) -0.0097(16) -0.0121(17) -0.0085(18)
O21 0.041(2) 0.031(2) 0.0333(19) -0.0109(17) -0.0160(17) -0.0043(19)
O22 0.054(4) 0.047(4) 0.058(3) -0.033(3) -0.028(3) 0.007(3)
O41 0.071(4) 0.073(4) 0.058(3) -0.007(3) -0.027(3) 0.008(4)
O42 0.078(5) 0.059(4) 0.072(4) -0.011(4) 0.004(4) -0.021(4)
O43 0.059(4) 0.075(5) 0.088(4) 0.003(4) -0.027(4) -0.007(4)
O51 0.062(3) 0.041(3) 0.042(3) -0.007(2) -0.013(3) -0.003(3)
N1 0.027(3) 0.018(3) 0.025(3) -0.007(2) -0.007(3) -0.002(3)
N2 0.024(3) 0.020(4) 0.021(3) -0.002(2) -0.007(3) 0.001(3)
N3 0.036(4) 0.014(3) 0.027(3) -0.005(2) -0.014(3) 0.001(3)
N4 0.025(3) 0.028(4) 0.020(3) -0.004(2) -0.008(3) -0.007(3)
N5 0.030(3) 0.040(4) 0.034(3) -0.014(3) -0.006(3) -0.004(3)
N6 0.039(4) 0.025(4) 0.023(3) -0.005(3) -0.008(3) -0.009(3)
N41 0.066(7) 0.102(10) 0.057(6) -0.024(6) -0.016(5) -0.017(7)
C1 0.021(4) 0.024(4) 0.020(3) -0.009(3) -0.003(3) -0.001(3)
C2 0.033(4) 0.017(4) 0.023(3) -0.005(3) -0.007(3) -0.003(4)
C3 0.029(4) 0.027(5) 0.025(4) -0.012(3) -0.004(3) -0.009(4)
C4 0.032(4) 0.015(4) 0.025(4) -0.006(3) -0.010(3) -0.001(4)
C5 0.027(4) 0.018(4) 0.035(4) -0.012(3) -0.006(3) 0.005(4)
C6 0.026(4) 0.019(4) 0.036(4) -0.008(3) -0.009(3) 0.010(4)
C7 0.022(4) 0.025(4) 0.018(3) -0.003(3) -0.004(3) -0.007(3)
C8 0.033(4) 0.019(4) 0.022(4) 0.004(3) -0.009(3) -0.005(4)
C9 0.025(4) 0.020(4) 0.034(4) -0.001(3) -0.011(3) -0.007(4)
C10 0.021(4) 0.025(4) 0.027(4) -0.005(3) 0.001(3) -0.009(4)
C11 0.022(4) 0.022(4) 0.031(4) -0.006(3) -0.005(3) -0.007(4)
C12 0.031(4) 0.024(5) 0.042(4) -0.015(3) -0.022(4) 0.002(4)
C13 0.026(4) 0.025(5) 0.037(4) -0.007(3) -0.016(3) -0.005(4)
C14 0.038(5) 0.024(5) 0.027(4) -0.002(3) -0.021(3) 0.003(4)
C15 0.041(5) 0.034(5) 0.021(4) -0.004(3) -0.012(3) -0.008(4)
C16 0.023(4) 0.034(5) 0.040(4) -0.012(4) -0.012(3) -0.004(4)
C17 0.032(4) 0.030(5) 0.032(4) -0.011(3) -0.017(4) 0.009(4)
C18 0.030(4) 0.024(5) 0.025(4) -0.004(3) -0.006(3) 0.000(4)
C19 0.036(5) 0.018(4) 0.022(4) -0.004(3) -0.008(3) -0.008(4)
C20 0.031(5) 0.038(5) 0.028(4) 0.004(3) -0.016(4) -0.001(4)
C21 0.021(4) 0.050(6) 0.024(4) 0.010(4) -0.007(3) 0.000(4)
C22 0.033(5) 0.028(5) 0.019(3) -0.003(3) -0.006(3) -0.006(4)
C23 0.040(5) 0.027(5) 0.033(4) -0.005(3) -0.015(4) 0.001(4)
C24 0.029(4) 0.038(4) 0.036(4) -0.010(3) -0.011(3) -0.012(3)
C25 0.028(4) 0.031(4) 0.028(4) -0.007(3) -0.009(3) -0.013(3)
C26 0.038(4) 0.044(5) 0.029(3) -0.007(3) -0.001(3) -0.011(4)
C27 0.041(5) 0.048(5) 0.021(3) -0.007(3) -0.002(3) -0.010(4)
C28 0.042(4) 0.058(5) 0.069(5) -0.032(4) -0.013(4) 0.007(4)
C29 0.043(5) 0.091(8) 0.130(8) -0.034(7) 0.004(6) 0.014(5)
C30 0.032(5) 0.034(5) 0.037(4) -0.011(4) -0.003(4) -0.016(4)
C31 0.037(5) 0.031(5) 0.041(5) -0.015(4) -0.004(4) -0.008(4)
C32 0.068(6) 0.024(5) 0.027(4) -0.003(3) -0.018(4) -0.019(5)
C33 0.059(6) 0.022(5) 0.029(4) -0.007(3) -0.019(4) -0.003(4)
C34 0.042(5) 0.025(5) 0.026(4) -0.011(3) -0.011(4) 0.000(4)
C35 0.077(8) 0.039(6) 0.044(5) -0.023(4) -0.017(5) -0.010(6)
C41 0.085(10) 0.090(11) 0.052(7) -0.002(6) -0.014(7) -0.020(8)
C42 0.076(9) 0.104(11) 0.044(6) 0.003(6) -0.008(6) -0.028(8)
C43 0.102(12) 0.116(14) 0.075(9) -0.038(9) -0.036(9) -0.003(10)
C44 0.081(9) 0.077(10) 0.049(6) -0.006(6) -0.015(6) -0.005(8)
C45 0.174(18) 0.105(13) 0.049(7) -0.004(7) -0.036(9) -0.056(13)
C46 0.064(9) 0.127(15) 0.172(16) -0.124(14) -0.053(10) 0.038(9)
C51 0.045(6) 0.045(6) 0.046(5) -0.007(4) -0.010(4) -0.008(5)
C52 0.085(9) 0.036(6) 0.058(6) -0.005(5) -0.017(6) -0.005(6)
O52 0.102(5) 0.091(5) 0.122(5) -0.005(4) -0.032(4) 0.003(4)

loop_
_atom_type_symbol
_atom_type_description
_atom_type_scat_dispersion_real
_atom_type_scat_dispersion_imag
_atom_type_scat_source
C C 0.0033 0.0016 'International Tables Vol C Tables 4.2.6.8 and 6.1.1.4'
H H 0.0000 0.0000 'International Tables Vol C Tables 4.2.6.8 and 6.1.1.4'
N N 0.0061 0.0033 'International Tables Vol C Tables 4.2.6.8 and 6.1.1.4'
O O 0.0106 0.0060 'International Tables Vol C Tables 4.2.6.8 and 6.1.1.4'
Fe Fe 0.3463 0.8444 'International Tables Vol C Tables 4.2.6.8 and 6.1.1.4'

loop_
_geom_angle_atom_site_label_1
_geom_angle_atom_site_label_2
_geom_angle_atom_site_label_3
_geom_angle
O14 Fe1 O2 107.2(2)
O14 Fe1 O3 97.1(2)
O2 Fe1 O3 155.7(2)
O14 Fe1 O11 92.6(2)
O2 Fe1 O11 86.9(2)
O3 Fe1 O11 91.8(2)
O14 Fe1 O5 89.5(2)
O2 Fe1 O5 89.4(2)
O3 Fe1 O5 91.2(2)
O11 Fe1 O5 176.1(2)
O14 Fe1 N1 167.9(2)
O2 Fe1 N1 79.1(2)
O3 Fe1 N1 77.1(2)
O11 Fe1 N1 98.1(2)
O5 Fe1 N1 80.1(2)
O15 Fe2 O2 108.2(2)
O15 Fe2 O7 101.6(2)
O2 Fe2 O7 149.0(2)
O15 Fe2 O9 82.6(2)
O2 Fe2 O9 93.9(2)
O7 Fe2 O9 98.1(2)
O15 Fe2 O1 78.6(2)
O2 Fe2 O1 82.6(2)
O7 Fe2 O1 95.5(2)
O9 Fe2 O1 158.6(2)
O15 Fe2 N2 159.4(2)
O2 Fe2 N2 78.9(2)
O7 Fe2 N2 76.0(2)
O9 Fe2 N2 77.6(2)
O1 Fe2 N2 121.9(2)
O1 Fe3 O12 106.2(2)
O1 Fe3 O13 98.2(2)
O12 Fe3 O13 114.6(2)
O1 Fe3 O11 97.8(2)
O12 Fe3 O11 113.9(2)
O13 Fe3 O11 121.6(2)
O1 Fe3 N3 172.0(2)
O12 Fe3 N3 81.7(2)
O13 Fe3 N3 77.1(2)
O11 Fe3 N3 79.7(2)
O1 Fe4 O17 106.4(2)
O1 Fe4 O15 79.7(2)
O17 Fe4 O15 165.4(2)
O1 Fe4 O20 100.5(2)
O17 Fe4 O20 74.3(2)
O15 Fe4 O20 91.6(2)
O1 Fe4 O14 91.9(2)
O17 Fe4 O14 94.8(2)
O15 Fe4 O14 98.3(2)
O20 Fe4 O14 165.4(2)
O1 Fe4 N4 155.0(2)
O17 Fe4 N4 97.7(2)
O15 Fe4 N4 78.5(2)
O20 Fe4 N4 92.3(2)
O14 Fe4 N4 79.3(2)
O18 Fe5 O20 99.0(2)
O18 Fe5 O21 145.0(3)
O20 Fe5 O21 110.4(2)
O18 Fe5 O17 115.4(2)
O20 Fe5 O17 74.2(2)
O21 Fe5 O17 91.2(2)
O18 Fe5 N5 79.2(2)
O20 Fe5 N5 147.6(3)
O21 Fe5 N5 85.5(3)
O17 Fe5 N5 77.4(2)
O18 Fe5 N6 89.7(2)
O20 Fe5 N6 78.4(2)
O21 Fe5 N6 78.5(2)
O17 Fe5 N6 145.1(2)
N5 Fe5 N6 133.7(3)
Fe3 O1 Fe4 127.9(3)
Fe3 O1 Fe2 124.1(2)
Fe4 O1 Fe2 99.4(2)
C1 O2 Fe2 116.4(4)
C1 O2 Fe1 118.3(4)
Fe2 O2 Fe1 124.1(2)
C4 O3 Fe1 119.9(5)
C6 O5 Fe1 119.4(5)
C9 O7 Fe2 122.1(5)
C11 O9 Fe2 122.1(5)
C13 O11 Fe3 112.4(5)
C13 O11 Fe1 126.9(5)
Fe3 O11 Fe1 118.2(2)
C15 O12 Fe3 117.7(5)
C17 O13 Fe3 120.4(4)
C19 O14 Fe1 119.8(4)
C19 O14 Fe4 113.4(4)
Fe1 O14 Fe4 122.4(3)
C21 O15 Fe2 133.3(5)
C21 O15 Fe4 120.0(4)
Fe2 O15 Fe4 101.0(2)
C23 O16 H16A 109.5
C25 O17 Fe4 133.8(5)
C25 O17 Fe5 121.0(5)
Fe4 O17 Fe5 105.2(2)
C27 O18 Fe5 120.5(5)
C31 O20 Fe5 121.3(5)
C31 O20 Fe4 125.2(5)
Fe5 O20 Fe4 105.4(2)
C33 O21 Fe5 118.0(5)
C35 O22 H22A 109.5
C42 O41 H41A 109.5
C44 O42 H42A 109.5
C51 O51 H51A 109.5
C3 N1 C5 111.7(6)
C3 N1 C2 113.4(6)
C5 N1 C2 112.2(6)
C3 N1 Fe1 106.6(4)
C5 N1 Fe1 107.6(4)
C2 N1 Fe1 104.8(4)
C8 N2 C10 111.8(6)
C8 N2 C7 114.6(6)
C10 N2 C7 112.4(6)
C8 N2 Fe2 104.5(4)
C10 N2 Fe2 106.5(4)
C7 N2 Fe2 106.2(4)
C16 N3 C12 112.3(6)
C16 N3 C14 112.5(7)
C12 N3 C14 113.3(6)
C16 N3 Fe3 108.8(4)
C12 N3 Fe3 105.8(5)
C14 N3 Fe3 103.4(5)
C20 N4 C22 112.8(6)
C20 N4 C18 111.2(6)
C22 N4 C18 111.5(6)
C20 N4 Fe4 103.3(4)
C22 N4 Fe4 111.0(5)
C18 N4 Fe4 106.7(4)
C28 N5 C26 114.2(7)
C28 N5 C24 111.7(7)
C26 N5 C24 112.8(7)
C28 N5 Fe5 110.9(6)
C26 N5 Fe5 101.6(5)
C24 N5 Fe5 104.7(4)
C30 N6 C32 113.9(7)
C30 N6 C34 110.4(6)
C32 N6 C34 110.8(7)
C30 N6 Fe5 104.4(5)
C32 N6 Fe5 104.3(4)
C34 N6 Fe5 112.7(5)
C45 N41 C41 114.7(13)
C45 N41 C43 112.6(12)
C41 N41 C43 108.1(11)
O2 C1 C2 108.1(6)
O2 C1 C7 106.8(6)
C2 C1 C7 111.3(6)
O2 C1 H1A 110.2
C2 C1 H1A 110.2
C7 C1 H1A 110.2
N1 C2 C1 107.2(6)
N1 C2 H2A 110.3
C1 C2 H2A 110.3
N1 C2 H2B 110.3
C1 C2 H2B 110.3
H2A C2 H2B 108.5
N1 C3 C4 109.5(6)
N1 C3 H3A 109.8
C4 C3 H3A 109.8
N1 C3 H3B 109.8
C4 C3 H3B 109.8
H3A C3 H3B 108.2
O4 C4 O3 124.0(7)
O4 C4 C3 120.0(6)
O3 C4 C3 115.9(6)
N1 C5 C6 114.1(6)
N1 C5 H5A 108.7
C6 C5 H5A 108.7
N1 C5 H5B 108.7
C6 C5 H5B 108.7
H5A C5 H5B 107.6
O6 C6 O5 125.7(8)
O6 C6 C5 116.3(7)
O5 C6 C5 117.9(7)
N2 C7 C1 108.6(5)
N2 C7 H7A 110.0
C1 C7 H7A 110.0
N2 C7 H7B 110.0
C1 C7 H7B 110.0
H7A C7 H7B 108.4
N2 C8 C9 110.6(6)
N2 C8 H8A 109.5
C9 C8 H8A 109.5
N2 C8 H8B 109.5
C9 C8 H8B 109.5
H8A C8 H8B 108.1
O8 C9 O7 124.5(7)
O8 C9 C8 120.9(7)
O7 C9 C8 114.6(6)
N2 C10 C11 114.6(6)
N2 C10 H10A 108.6
C11 C10 H10A 108.6
N2 C10 H10B 108.6
C11 C10 H10B 108.6
H10A C10 H10B 107.6
O10 C11 O9 123.8(7)
O10 C11 C10 119.3(7)
O9 C11 C10 117.0(7)
N3 C12 C13 107.8(6)
N3 C12 H12A 110.1
C13 C12 H12A 110.1
N3 C12 H12B 110.1
C13 C12 H12B 110.1
H12A C12 H12B 108.5
O11 C13 C12 108.3(6)
O11 C13 H13A 110.0
C12 C13 H13A 110.0
O11 C13 H13B 110.0
C12 C13 H13B 110.0
H13A C13 H13B 108.4
N3 C14 C15 109.4(7)
N3 C14 H14A 109.8
C15 C14 H14A 109.8
N3 C14 H14B 109.8
C15 C14 H14B 109.8
H14A C14 H14B 108.2
O12 C15 C14 109.6(6)
O12 C15 H15A 109.8
C14 C15 H15A 109.8
O12 C15 H15B 109.8
C14 C15 H15B 109.8
H15A C15 H15B 108.2
N3 C16 C17 109.0(6)
N3 C16 H16B 109.9
C17 C16 H16B 109.9
N3 C16 H16C 109.9
C17 C16 H16C 109.9
H16B C16 H16C 108.3
O13 C17 C16 108.4(6)
O13 C17 H17A 110.0
C16 C17 H17A 110.0
O13 C17 H17B 110.0
C16 C17 H17B 110.0
H17A C17 H17B 108.4
N4 C18 C19 109.4(6)
N4 C18 H18A 109.8
C19 C18 H18A 109.8
N4 C18 H18B 109.8
C19 C18 H18B 109.8
H18A C18 H18B 108.2
O14 C19 C18 108.9(6)
O14 C19 H19A 109.9
C18 C19 H19A 109.9
O14 C19 H19B 109.9
C18 C19 H19B 109.9
H19A C19 H19B 108.3
N4 C20 C21 110.8(6)
N4 C20 H20A 109.5
C21 C20 H20A 109.5
N4 C20 H20B 109.5
C21 C20 H20B 109.5
H20A C20 H20B 108.1
O15 C21 C20 108.3(6)
O15 C21 H21A 110.0
C20 C21 H21A 110.0
O15 C21 H21B 110.0
C20 C21 H21B 110.0
H21A C21 H21B 108.4
N4 C22 C23 117.3(7)
N4 C22 H22B 108.0
C23 C22 H22B 108.0
N4 C22 H22C 108.0
C23 C22 H22C 108.0
H22B C22 H22C 107.2
O16 C23 C22 113.1(7)
O16 C23 H23A 109.0
C22 C23 H23A 109.0
O16 C23 H23B 109.0
C22 C23 H23B 109.0
H23A C23 H23B 107.8
N5 C24 C25 110.5(6)
N5 C24 H24A 109.5
C25 C24 H24A 109.5
N5 C24 H24B 109.5
C25 C24 H24B 109.5
H24A C24 H24B 108.1
O17 C25 C24 109.6(6)
O17 C25 H25A 109.8
C24 C25 H25A 109.8
O17 C25 H25B 109.8
C24 C25 H25B 109.8
H25A C25 H25B 108.2
N5 C26 C27 108.7(7)
N5 C26 H26A 110.0
C27 C26 H26A 110.0
N5 C26 H26B 110.0
C27 C26 H26B 110.0
H26A C26 H26B 108.3
O18 C27 C26 108.9(6)
O18 C27 H27A 109.9
C26 C27 H27A 109.9
O18 C27 H27B 109.9
C26 C27 H27B 109.9
H27A C27 H27B 108.3
N5 C28 C29 113.6(10)
N5 C28 H28A 108.8
C29 C28 H28A 108.8
N5 C28 H28B 108.8
C29 C28 H28B 108.8
H28A C28 H28B 107.7
O19 C29 C28 117.2(14)
O19 C29 H29A 121.4
C28 C29 H29A 121.4
N6 C30 C31 110.4(7)
N6 C30 H30A 109.6
C31 C30 H30A 109.6
N6 C30 H30B 109.6
C31 C30 H30B 109.6
H30A C30 H30B 108.1
O20 C31 C30 108.4(7)
O20 C31 H31A 110.0
C30 C31 H31A 110.0
O20 C31 H31B 110.0
C30 C31 H31B 110.0
H31A C31 H31B 108.4
C33 C32 N6 109.4(7)
C33 C32 H32A 109.8
N6 C32 H32A 109.8
C33 C32 H32B 109.8
N6 C32 H32B 109.8
H32A C32 H32B 108.3
O21 C33 C32 109.0(7)
O21 C33 H33A 109.9
C32 C33 H33A 109.9
O21 C33 H33B 109.9
C32 C33 H33B 109.9
H33A C33 H33B 108.3
N6 C34 C35 114.7(7)
N6 C34 H34A 108.6
C35 C34 H34A 108.6
N6 C34 H34B 108.6
C35 C34 H34B 108.6
H34A C34 H34B 107.6
O22 C35 C34 109.9(8)
O22 C35 H35A 109.7
C34 C35 H35A 109.7
O22 C35 H35B 109.7
C34 C35 H35B 109.7
H35A C35 H35B 108.2
N41 C41 C42 114.9(10)
N41 C41 H41B 108.5
C42 C41 H41B 108.5
N41 C41 H41C 108.5
C42 C41 H41C 108.5
H41B C41 H41C 107.5
O41 C42 C41 111.2(12)
O41 C42 H42B 109.4
C41 C42 H42B 109.4
O41 C42 H42C 109.4
C41 C42 H42C 109.4
H42B C42 H42C 108.0
C44 C43 N41 115.1(11)
C44 C43 H43A 108.5
N41 C43 H43A 108.5
C44 C43 H43B 108.5
N41 C43 H43B 108.5
H43A C43 H43B 107.5
O42 C44 C43 113.6(12)
O42 C44 H44A 108.9
C43 C44 H44A 108.9
O42 C44 H44B 108.9
C43 C44 H44B 108.9
H44A C44 H44B 107.7
N41 C45 C46 110.8(12)
N41 C45 H45A 109.5
C46 C45 H45A 109.5
N41 C45 H45B 109.5
C46 C45 H45B 109.5
H45A C45 H45B 108.1
O43 C46 C45 105.9(11)
O43 C46 H46A 110.5
C45 C46 H46A 110.5
O43 C46 H46B 110.5
C45 C46 H46B 110.5
H46A C46 H46B 108.7
O51 C51 C52 109.8(8)
O51 C51 H51B 109.7
C52 C51 H51B 109.7
O51 C51 H51C 109.7
C52 C51 H51C 109.7
H51B C51 H51C 108.2
C51 C52 H52A 109.5
C51 C52 H52B 109.5
H52A C52 H52B 109.5
C51 C52 H52C 109.5
H52A C52 H52C 109.5
H52B C52 H52C 109.5
C54 C53 O52 120(3)

loop_
_geom_bond_atom_site_label_1
_geom_bond_atom_site_label_2
_geom_bond_distance
Fe1 O14 1.947(5)
Fe1 O2 1.982(5)
Fe1 O3 1.991(5)
Fe1 O11 2.010(6)
Fe1 O5 2.027(6)
Fe1 N1 2.216(6)
Fe2 O15 1.937(5)
Fe2 O2 1.974(5)
Fe2 O7 1.974(6)
Fe2 O9 2.023(6)
Fe2 O1 2.024(5)
Fe2 N2 2.278(6)
Fe3 O1 1.862(5)
Fe3 O12 1.862(5)
Fe3 O13 1.986(6)
Fe3 O11 1.997(5)
Fe3 N3 2.251(6)
Fe4 O1 1.936(5)
Fe4 O17 1.970(6)
Fe4 O15 1.978(6)
Fe4 O20 2.000(5)
Fe4 O14 2.024(5)
Fe4 N4 2.267(6)
Fe5 O18 1.904(5)
Fe5 O20 1.969(6)
Fe5 O21 1.970(6)
Fe5 O17 2.004(5)
Fe5 N5 2.249(7)
Fe5 N6 2.282(7)
O2 C1 1.448(8)
O3 C4 1.299(8)
O4 C4 1.228(9)
O5 C6 1.266(9)
O6 C6 1.235(10)
O7 C9 1.296(9)
O8 C9 1.215(9)
O9 C11 1.272(9)
O10 C11 1.234(10)
O11 C13 1.430(9)
O12 C15 1.409(9)
O13 C17 1.424(10)
O14 C19 1.427(9)
O15 C21 1.414(9)
O16 C23 1.403(10)
O16 H16A 0.8200
O17 C25 1.423(9)
O18 C27 1.421(10)
O19 C29 1.323(17)
O20 C31 1.411(10)
O21 C33 1.431(10)
O22 C35 1.421(10)
O22 H22A 0.8200
O41 C42 1.412(14)
O41 H41A 0.8200
O42 C44 1.389(14)
O42 H42A 0.8200
O43 C46 1.213(17)
O51 C51 1.415(12)
O51 H51A 0.8200
N1 C3 1.461(9)
N1 C5 1.477(10)
N1 C2 1.494(9)
N2 C8 1.456(10)
N2 C10 1.478(10)
N2 C7 1.478(9)
N3 C16 1.469(10)
N3 C12 1.472(9)
N3 C14 1.473(10)
N4 C20 1.475(10)
N4 C22 1.482(9)
N4 C18 1.486(10)
N5 C28 1.464(13)
N5 C26 1.470(11)
N5 C24 1.488(10)
N6 C30 1.461(11)
N6 C32 1.487(10)
N6 C34 1.501(9)
N41 C45 1.405(19)
N41 C41 1.450(16)
N41 C43 1.510(18)
C1 C2 1.516(10)
C1 C7 1.527(10)
C1 H1A 0.9800
C2 H2A 0.9700
C2 H2B 0.9700
C3 C4 1.525(10)
C3 H3A 0.9700
C3 H3B 0.9700
C5 C6 1.519(11)
C5 H5A 0.9700
C5 H5B 0.9700
C7 H7A 0.9700
C7 H7B 0.9700
C8 C9 1.519(10)
C8 H8A 0.9700
C8 H8B 0.9700
C10 C11 1.494(11)
C10 H10A 0.9700
C10 H10B 0.9700
C12 C13 1.500(11)
C12 H12A 0.9700
C12 H12B 0.9700
C13 H13A 0.9700
C13 H13B 0.9700
C14 C15 1.512(12)
C14 H14A 0.9700
C14 H14B 0.9700
C15 H15A 0.9700
C15 H15B 0.9700
C16 C17 1.510(11)
C16 H16B 0.9700
C16 H16C 0.9700
C17 H17A 0.9700
C17 H17B 0.9700
C18 C19 1.512(11)
C18 H18A 0.9700
C18 H18B 0.9700
C19 H19A 0.9700
C19 H19B 0.9700
C20 C21 1.496(10)
C20 H20A 0.9700
C20 H20B 0.9700
C21 H21A 0.9700
C21 H21B 0.9700
C22 C23 1.522(11)
C22 H22B 0.9700
C22 H22C 0.9700
C23 H23A 0.9700
C23 H23B 0.9700
C24 C25 1.508(12)
C24 H24A 0.9700
C24 H24B 0.9700
C25 H25A 0.9700
C25 H25B 0.9700
C26 C27 1.511(12)
C26 H26A 0.9700
C26 H26B 0.9700
C27 H27A 0.9700
C27 H27B 0.9700
C28 C29 1.542(17)
C28 H28A 0.9700
C28 H28B 0.9700
C29 H29A 0.9300
C30 C31 1.542(11)
C30 H30A 0.9700
C30 H30B 0.9700
C31 H31A 0.9700
C31 H31B 0.9700
C32 C33 1.471(13)
C32 H32A 0.9700
C32 H32B 0.9700
C33 H33A 0.9700
C33 H33B 0.9700
C34 C35 1.521(12)
C34 H34A 0.9700
C34 H34B 0.9700
C35 H35A 0.9700
C35 H35B 0.9700
C41 C42 1.459(18)
C41 H41B 0.9700
C41 H41C 0.9700
C42 H42B 0.9700
C42 H42C 0.9700
C43 C44 1.448(19)
C43 H43A 0.9700
C43 H43B 0.9700
C44 H44A 0.9700
C44 H44B 0.9700
C45 C46 1.68(2)
C45 H45A 0.9700
C45 H45B 0.9700
C46 H46A 0.9700
C46 H46B 0.9700
C51 C52 1.520(14)
C51 H51B 0.9700
C51 H51C 0.9700
C52 H52A 0.9600
C52 H52B 0.9600
C52 H52C 0.9600
O52 C53 1.47(3)
C53 C54 1.348(19)
